data_7242073
loop_
_publ_author_name
'Connolly, Sean'
'Tiwari, Rahul'
'Holder, Simon J.'
'Shepherd, Helena Jane'

_publ_section_title
;
 A simple strategy to overcome concentration dependence of photoswitching
 properties in donor-acceptor Stenhouse adducts
;
_journal_name_full 'Physical Chemistry Chemical Physics'
_journal_paper_doi 10.1039/D0CP06312F
_journal_year 2021
_chemical_formula_moiety 'C H Cl3, C16 H22 N2 O5'
_chemical_formula_sum 'C17 H23 Cl3 N2 O5'
_chemical_formula_weight 441.72
_space_group_crystal_system triclinic
_space_group_IT_number 2
_space_group_name_Hall '-P 1'
_space_group_name_H-M_alt 'P -1'
_atom_sites_solution_hydrogens mixed
_atom_sites_solution_primary dual
_audit_creation_date 2020-04-23
_audit_creation_method
;
Olex2 1.3
(compiled 2020.02.04 svn.rd84adfe8 for OlexSys, GUI svn.r6032)
;
_audit_update_record
;
2020-07-13 deposited with the CCDC.	2021-01-13 downloaded from the CCDC.
;
_cell_angle_alpha 108.089(8)
_cell_angle_beta 96.421(7)
_cell_angle_gamma 92.493(6)
_cell_formula_units_Z 2
_cell_length_a 10.0026(7)
_cell_length_b 10.1400(9)
_cell_length_c 10.8176(10)
_cell_measurement_reflns_used 3130
_cell_measurement_temperature 150.00(10)
_cell_measurement_theta_max 71.7800
_cell_measurement_theta_min 4.3020
_cell_volume 1032.86(16)
_computing_cell_refinement 'CrysAlisPro 1.171.40.53 (Rigaku OD, 2019)'
_computing_data_collection 'CrysAlisPro 1.171.40.53 (Rigaku OD, 2019)'
_computing_data_reduction 'CrysAlisPro 1.171.40.53 (Rigaku OD, 2019)'
_computing_molecular_graphics 'Olex2 1.3 (Dolomanov et al., 2009)'
_computing_publication_material 'Olex2 1.3 (Dolomanov et al., 2009)'
_computing_structure_refinement 'SHELXL 2018/3 (Sheldrick, 2015)'
_computing_structure_solution 'olex2.solve (Bourhis et al., 2015)'
_diffrn_ambient_environment N~2~
_diffrn_ambient_temperature 150.00(10)
_diffrn_detector 'CCD plate'
_diffrn_detector_area_resol_mean 5.2887
_diffrn_detector_type AtlasS2
_diffrn_measured_fraction_theta_full 0.998
_diffrn_measured_fraction_theta_max 0.968
_diffrn_measurement_details
;
List of Runs (angles in degrees, time in seconds):

  # Type    Start    End  Width  t~exp~   \w     \q     \k     \f   Frames
#--------------------------------------------------------------------------
  1  \w   -115.00 -14.00   1.00    5.00    --  -42.16 -57.00  30.00  101
  2  \w    -90.00  -4.00   1.00    5.00    --  -42.16 125.00 150.00   86
  3  \w   -113.00 -18.00   1.00    5.00    --  -42.16 -38.00 -90.00   95
  4  \w      2.00  33.00   1.00    5.00    --   42.16 -99.00 150.00   31
  5  \w     37.00 109.00   1.00   20.00    --  103.72 -94.00 150.00   72
  6  \w     28.00  91.00   1.00   20.00    --  103.72 -94.00  90.00   63
  7  \w    114.00 172.00   1.00   20.00    --  103.72 125.00 150.00   58
  8  \w     41.00 118.00   1.00   20.00    --  103.72-125.00  30.00   77
  9  \w     41.00 127.00   1.00   20.00    --  103.72 -77.00-180.00   86
 10  \w     74.00 157.00   1.00   20.00    --  103.72  77.00 -90.00   83
 11  \w     79.00 170.00   1.00   20.00    --  103.72  61.00-120.00   91
 12  \w    118.00 175.00   1.00   20.00    --  103.72  77.00 -60.00   57
 13  \w     79.00 170.00   1.00   20.00    --  103.72  45.00   0.00   91
 14  \w     95.00 143.00   1.00   20.00    --  103.72 125.00-180.00   48
 15  \w     76.00 105.00   1.00   20.00    --  103.72  77.00 -60.00   29
;
_diffrn_measurement_device 'four-circle diffractometer'
_diffrn_measurement_device_type 'SuperNova, Dual, Cu at home/near, AtlasS2'
_diffrn_measurement_method '\w scans'
_diffrn_orient_matrix_type 'CrysAlisPro convention (1999,Acta A55,543-557)'
_diffrn_orient_matrix_UB_11 0.1375196000
_diffrn_orient_matrix_UB_12 0.0851996000
_diffrn_orient_matrix_UB_13 0.0271953000
_diffrn_orient_matrix_UB_21 -0.0707178000
_diffrn_orient_matrix_UB_22 0.1358506000
_diffrn_orient_matrix_UB_23 0.0424080000
_diffrn_orient_matrix_UB_31 0.0165718000
_diffrn_orient_matrix_UB_32 -0.0026558000
_diffrn_orient_matrix_UB_33 0.1424957000
_diffrn_radiation_monochromator mirror
_diffrn_radiation_probe x-ray
_diffrn_radiation_type 'Cu K\a'
_diffrn_radiation_wavelength 1.54184
_diffrn_reflns_av_R_equivalents 0.0288
_diffrn_reflns_av_unetI/netI 0.0431
_diffrn_reflns_Laue_measured_fraction_full 0.998
_diffrn_reflns_Laue_measured_fraction_max 0.968
_diffrn_reflns_limit_h_max 12
_diffrn_reflns_limit_h_min -12
_diffrn_reflns_limit_k_max 12
_diffrn_reflns_limit_k_min -11
_diffrn_reflns_limit_l_max 13
_diffrn_reflns_limit_l_min -10
_diffrn_reflns_number 7009
_diffrn_reflns_point_group_measured_fraction_full 0.998
_diffrn_reflns_point_group_measured_fraction_max 0.968
_diffrn_reflns_theta_full 67.000
_diffrn_reflns_theta_max 72.066
_diffrn_reflns_theta_min 4.338
_diffrn_source 'micro-focus sealed X-ray tube'
_diffrn_source_type 'SuperNova (Cu) X-ray Source'
_exptl_absorpt_coefficient_mu 4.285
_exptl_absorpt_correction_T_max 1.00000
_exptl_absorpt_correction_T_min 0.88850
_exptl_absorpt_correction_type multi-scan
_exptl_absorpt_process_details
;
CrysAlisPro 1.171.40.53 (Rigaku Oxford Diffraction, 2019)
Empirical absorption correction using spherical harmonics,
 implemented in SCALE3 ABSPACK scaling algorithm.
;
_exptl_crystal_colour colourless
_exptl_crystal_colour_primary colourless
_exptl_crystal_density_diffrn 1.420
_exptl_crystal_description block
_exptl_crystal_F_000 460
_exptl_crystal_size_max 0.025
_exptl_crystal_size_mid 0.015
_exptl_crystal_size_min 0.01
_refine_diff_density_max 0.964
_refine_diff_density_min -0.668
_refine_diff_density_rms 0.057
_refine_ls_extinction_method none
_refine_ls_goodness_of_fit_ref 1.027
_refine_ls_hydrogen_treatment mixed
_refine_ls_matrix_type full
_refine_ls_number_parameters 251
_refine_ls_number_reflns 3933
_refine_ls_number_restraints 0
_refine_ls_restrained_S_all 1.027
_refine_ls_R_factor_all 0.0596
_refine_ls_R_factor_gt 0.0459
_refine_ls_shift/su_max 0.000
_refine_ls_shift/su_mean 0.000
_refine_ls_structure_factor_coef Fsqd
_refine_ls_weighting_details 'w=1/[\s^2^(Fo^2^)+(0.0431P)^2^+0.8449P] where P=(Fo^2^+2Fc^2^)/3'
_refine_ls_weighting_scheme calc
_refine_ls_wR_factor_gt 0.1053
_refine_ls_wR_factor_ref 0.1138
_reflns_Friedel_coverage 0.000
_reflns_number_gt 3187
_reflns_number_total 3933
_reflns_threshold_expression 'I > 2\s(I)'
_cod_data_source_file d0cp06312f2.cif
_cod_data_source_block DASA1_CHCl3
_cod_original_cell_volume 1032.86(15)
_cod_database_code 7242073
_shelx_shelxl_version_number 2018/3
_chemical_oxdiff_formula C16O4N2H22
_chemical_oxdiff_usercomment 150k
_shelx_space_group_comment
;
The symmetry employed for this shelxl refinement is uniquely defined
by the following loop, which should always be used as a source of
symmetry information in preference to the above space-group names.
They are only intended as comments.
;
_shelx_estimated_absorpt_t_max 0.958
_shelx_estimated_absorpt_t_min 0.900
_reflns_odcompleteness_completeness 99.89
_reflns_odcompleteness_iscentric 1
_reflns_odcompleteness_theta 66.97
_olex2_refinement_description
;
1. Fixed Uiso
 At 1.2 times of:
  All C(H) groups, All C(H,H) groups
 At 1.5 times of:
  All C(H,H,H) groups
2.a Ternary CH refined with riding coordinates:
 C26(H26), C7(H7), C11(H10)
2.b Secondary CH2 refined with riding coordinates:
 C12(H11,H12), C13(H13,H14), C14(H19,H20), C15(H21,H22)
2.c Aromatic/amide H refined with riding coordinates:
 C9(H8), C10(H9)
2.d Idealised Me refined as rotating group:
 C1(H1,H2,H3), C2(H4,H5,H6), C16(H16,H17,H18)
;
_olex2_submission_special_instructions 'No special instructions were received'
_oxdiff_exptl_absorpt_empirical_details
;
Empirical correction (ABSPACK) includes:
- Absorption correction using spherical harmonics
- Frame scaling
;
_oxdiff_exptl_absorpt_empirical_full_max 1.203
_oxdiff_exptl_absorpt_empirical_full_min 0.844

loop_
_space_group_symop_operation_xyz
'x, y, z'
'-x, -y, -z'

loop_
_atom_site_label
_atom_site_type_symbol
_atom_site_fract_x
_atom_site_fract_y
_atom_site_fract_z
_atom_site_U_iso_or_equiv
_atom_site_adp_type
_atom_site_occupancy
_atom_site_site_symmetry_order
_atom_site_calc_flag
_atom_site_refinement_flags_posn
_atom_site_refinement_flags_adp
_atom_site_refinement_flags_occupancy
_atom_site_disorder_assembly
_atom_site_disorder_group
Cl1 Cl 0.25152(8) 0.45284(8) 0.70948(7) 0.0438(2) Uani 1 1 d . . . . .
Cl2 Cl 0.37070(8) 0.37654(11) 0.93153(8) 0.0547(2) Uani 1 1 d . . . . .
Cl3 Cl 0.08215(8) 0.36775(12) 0.87336(9) 0.0613(3) Uani 1 1 d . . . . .
C26 C 0.2346(3) 0.3444(3) 0.8058(3) 0.0312(6) Uani 1 1 d . . . . .
H26 H 0.232541 0.247535 0.749517 0.037 Uiso 1 1 calc R U . . .
O1 O 0.24992(18) 0.92750(17) 0.40314(16) 0.0248(4) Uani 1 1 d . . . . .
O2 O 0.23976(17) 0.68425(17) 0.35204(15) 0.0227(3) Uani 1 1 d . . . . .
O3 O 0.2061(2) 0.57984(17) 0.49901(17) 0.0317(4) Uani 1 1 d . . . . .
O4 O 0.22562(19) 1.06568(17) 0.60190(17) 0.0287(4) Uani 1 1 d . . . . .
O5 O 0.46431(18) 0.9133(2) 0.78061(17) 0.0316(4) Uani 1 1 d . . . . .
N1 N -0.02392(19) 0.8403(2) 0.76763(18) 0.0208(4) Uani 1 1 d . . . . .
N2 N -0.2570(2) 0.6452(2) 0.6866(2) 0.0235(4) Uani 1 1 d . . . . .
C1 C 0.2783(3) 0.7879(3) 0.1901(3) 0.0345(6) Uani 1 1 d . . . . .
H1 H 0.327204 0.861998 0.172050 0.052 Uiso 1 1 calc R U . . .
H2 H 0.183304 0.791385 0.167239 0.052 Uiso 1 1 calc R U . . .
H3 H 0.305811 0.700098 0.139280 0.052 Uiso 1 1 calc R U . . .
C2 C 0.4568(3) 0.8140(3) 0.3801(3) 0.0305(6) Uani 1 1 d . . . . .
H4 H 0.501052 0.890904 0.362504 0.046 Uiso 1 1 calc R U . . .
H5 H 0.493784 0.729358 0.334643 0.046 Uiso 1 1 calc R U . . .
H6 H 0.470462 0.828081 0.472731 0.046 Uiso 1 1 calc R U . . .
C3 C 0.3076(2) 0.8040(2) 0.3337(2) 0.0219(5) Uani 1 1 d . . . . .
C4 C 0.2362(2) 0.9458(2) 0.5331(2) 0.0207(5) Uani 1 1 d . . . . .
C5 C 0.2255(2) 0.6942(2) 0.4800(2) 0.0210(5) Uani 1 1 d . . . . .
C6 C 0.2304(2) 0.8259(2) 0.5726(2) 0.0192(4) Uani 1 1 d . . . . .
C7 C 0.2233(2) 0.8389(2) 0.7129(2) 0.0196(4) Uani 1 1 d . . . . .
H7 H 0.214141 0.743810 0.717147 0.024 Uiso 1 1 calc R U . . .
C8 C 0.3494(2) 0.9117(2) 0.8072(2) 0.0225(5) Uani 1 1 d . . . . .
C9 C 0.3053(3) 0.9784(3) 0.9364(2) 0.0294(6) Uani 1 1 d . . . . .
H8 H 0.362451 1.015709 1.014959 0.035 Uiso 1 1 calc R U . . .
C10 C 0.1716(3) 0.9770(3) 0.9232(2) 0.0276(5) Uani 1 1 d . . . . .
H9 H 0.122718 1.009891 0.993260 0.033 Uiso 1 1 calc R U . . .
C11 C 0.1072(2) 0.9163(2) 0.7823(2) 0.0211(5) Uani 1 1 d . . . . .
H10 H 0.091896 0.994675 0.749020 0.025 Uiso 1 1 calc R U . . .
C12 C -0.0973(2) 0.8080(3) 0.6362(2) 0.0233(5) Uani 1 1 d . . . . .
H11 H -0.059466 0.731237 0.575898 0.028 Uiso 1 1 calc R U . . .
H12 H -0.089723 0.888207 0.605918 0.028 Uiso 1 1 calc R U . . .
C13 C -0.2439(2) 0.7692(3) 0.6404(2) 0.0253(5) Uani 1 1 d . . . . .
H13 H -0.281846 0.847073 0.699226 0.030 Uiso 1 1 calc R U . . .
H14 H -0.294058 0.748313 0.553577 0.030 Uiso 1 1 calc R U . . .
C14 C -0.1678(3) 0.6660(3) 0.8123(2) 0.0251(5) Uani 1 1 d . . . . .
H19 H -0.168514 0.579473 0.832896 0.030 Uiso 1 1 calc R U . . .
H20 H -0.202252 0.735453 0.882624 0.030 Uiso 1 1 calc R U . . .
C15 C -0.0235(2) 0.7130(3) 0.8034(2) 0.0238(5) Uani 1 1 d . . . . .
H21 H 0.031809 0.729936 0.887247 0.029 Uiso 1 1 calc R U . . .
H22 H 0.014105 0.640826 0.737935 0.029 Uiso 1 1 calc R U . . .
C16 C -0.3992(3) 0.6098(3) 0.6995(3) 0.0351(6) Uani 1 1 d . . . . .
H16 H -0.454180 0.591893 0.616539 0.053 Uiso 1 1 calc R U . . .
H17 H -0.431058 0.686151 0.763802 0.053 Uiso 1 1 calc R U . . .
H18 H -0.404255 0.528294 0.726702 0.053 Uiso 1 1 calc R U . . .
H15 H -0.232(3) 0.570(4) 0.624(3) 0.038(9) Uiso 1 1 d . . . . .

loop_
_atom_site_aniso_label
_atom_site_aniso_U_11
_atom_site_aniso_U_22
_atom_site_aniso_U_33
_atom_site_aniso_U_23
_atom_site_aniso_U_13
_atom_site_aniso_U_12
Cl1 0.0594(5) 0.0375(4) 0.0450(4) 0.0203(3) 0.0253(3) 0.0155(3)
Cl2 0.0342(4) 0.0911(7) 0.0380(4) 0.0200(4) 0.0043(3) 0.0021(4)
Cl3 0.0310(4) 0.1058(8) 0.0637(5) 0.0493(5) 0.0122(3) 0.0030(4)
C26 0.0373(14) 0.0293(13) 0.0256(12) 0.0059(10) 0.0068(10) 0.0003(11)
O1 0.0305(9) 0.0217(8) 0.0248(8) 0.0092(7) 0.0079(7) 0.0036(7)
O2 0.0278(9) 0.0208(8) 0.0176(8) 0.0031(6) 0.0065(6) -0.0037(7)
O3 0.0546(12) 0.0159(8) 0.0252(9) 0.0041(7) 0.0152(8) 0.0008(8)
O4 0.0358(10) 0.0171(8) 0.0325(9) 0.0051(7) 0.0090(7) 0.0034(7)
O5 0.0215(9) 0.0425(11) 0.0284(9) 0.0072(8) 0.0047(7) 0.0032(8)
N1 0.0194(9) 0.0207(10) 0.0206(9) 0.0041(8) 0.0032(7) -0.0004(8)
N2 0.0217(10) 0.0182(10) 0.0259(10) -0.0008(8) 0.0068(8) -0.0008(8)
C1 0.0432(16) 0.0383(15) 0.0230(12) 0.0110(11) 0.0077(11) -0.0022(12)
C2 0.0224(12) 0.0323(14) 0.0336(13) 0.0045(11) 0.0086(10) -0.0014(10)
C3 0.0229(11) 0.0205(11) 0.0224(11) 0.0060(9) 0.0071(9) -0.0017(9)
C4 0.0181(10) 0.0203(11) 0.0219(11) 0.0043(9) 0.0032(8) -0.0010(9)
C5 0.0232(11) 0.0199(11) 0.0203(11) 0.0057(9) 0.0067(9) 0.0017(9)
C6 0.0196(11) 0.0167(11) 0.0206(11) 0.0042(8) 0.0048(8) 0.0011(8)
C7 0.0206(11) 0.0178(11) 0.0188(11) 0.0028(8) 0.0041(8) 0.0014(9)
C8 0.0210(11) 0.0239(12) 0.0224(11) 0.0071(9) 0.0021(9) 0.0021(9)
C9 0.0259(13) 0.0336(14) 0.0225(12) 0.0011(10) 0.0034(9) -0.0043(10)
C10 0.0276(13) 0.0265(12) 0.0224(12) -0.0025(9) 0.0085(10) -0.0035(10)
C11 0.0214(11) 0.0179(11) 0.0221(11) 0.0027(9) 0.0060(9) 0.0006(9)
C12 0.0228(11) 0.0258(12) 0.0210(11) 0.0072(9) 0.0027(9) 0.0018(9)
C13 0.0235(12) 0.0237(12) 0.0283(12) 0.0083(10) 0.0013(9) 0.0043(9)
C14 0.0311(13) 0.0230(12) 0.0203(11) 0.0052(9) 0.0061(9) -0.0006(10)
C15 0.0256(12) 0.0239(12) 0.0219(11) 0.0084(9) 0.0008(9) 0.0002(9)
C16 0.0220(13) 0.0298(14) 0.0472(16) 0.0030(12) 0.0078(11) -0.0032(10)

loop_
_atom_type_symbol
_atom_type_description
_atom_type_scat_dispersion_real
_atom_type_scat_dispersion_imag
_atom_type_scat_source
C C 0.0181 0.0091 'International Tables Vol C Tables 4.2.6.8 and 6.1.1.4'
H H 0.0000 0.0000 'International Tables Vol C Tables 4.2.6.8 and 6.1.1.4'
Cl Cl 0.3639 0.7018 'International Tables Vol C Tables 4.2.6.8 and 6.1.1.4'
N N 0.0311 0.0180 'International Tables Vol C Tables 4.2.6.8 and 6.1.1.4'
O O 0.0492 0.0322 'International Tables Vol C Tables 4.2.6.8 and 6.1.1.4'

loop_
_geom_angle_atom_site_label_1
_geom_angle_atom_site_label_2
_geom_angle_atom_site_label_3
_geom_angle
_geom_angle_site_symmetry_1
_geom_angle_site_symmetry_3
_geom_angle_publ_flag
Cl1 C26 Cl2 111.45(15) . . ?
Cl1 C26 Cl3 110.05(16) . . ?
Cl1 C26 H26 108.5 . . ?
Cl2 C26 Cl3 109.89(14) . . ?
Cl2 C26 H26 108.5 . . ?
Cl3 C26 H26 108.5 . . ?
C4 O1 C3 116.82(18) . . ?
C5 O2 C3 115.82(17) . . ?
C12 N1 C11 112.68(18) . . ?
C12 N1 C15 108.37(18) . . ?
C15 N1 C11 116.24(19) . . ?
C13 N2 H15 108(2) . . ?
C14 N2 C13 111.42(19) . . ?
C14 N2 H15 109(2) . . ?
C16 N2 C13 111.7(2) . . ?
C16 N2 C14 110.7(2) . . ?
C16 N2 H15 106(2) . . ?
H1 C1 H2 109.5 . . ?
H1 C1 H3 109.5 . . ?
H2 C1 H3 109.5 . . ?
C3 C1 H1 109.5 . . ?
C3 C1 H2 109.5 . . ?
C3 C1 H3 109.5 . . ?
H4 C2 H5 109.5 . . ?
H4 C2 H6 109.5 . . ?
H5 C2 H6 109.5 . . ?
C3 C2 H4 109.5 . . ?
C3 C2 H5 109.5 . . ?
C3 C2 H6 109.5 . . ?
O1 C3 O2 109.78(17) . . ?
O1 C3 C1 106.9(2) . . ?
O1 C3 C2 110.30(19) . . ?
O2 C3 C1 106.6(2) . . ?
O2 C3 C2 110.6(2) . . ?
C1 C3 C2 112.6(2) . . ?
O1 C4 C6 117.4(2) . . ?
O4 C4 O1 116.2(2) . . ?
O4 C4 C6 126.3(2) . . ?
O2 C5 C6 118.8(2) . . ?
O3 C5 O2 114.5(2) . . ?
O3 C5 C6 126.7(2) . . ?
C4 C6 C7 120.2(2) . . ?
C5 C6 C4 120.2(2) . . ?
C5 C6 C7 119.6(2) . . ?
C6 C7 H7 106.5 . . ?
C6 C7 C8 114.74(19) . . ?
C6 C7 C11 119.23(19) . . ?
C8 C7 H7 106.5 . . ?
C8 C7 C11 102.55(18) . . ?
C11 C7 H7 106.5 . . ?
O5 C8 C7 126.2(2) . . ?
O5 C8 C9 126.7(2) . . ?
C9 C8 C7 107.10(19) . . ?
C8 C9 H8 125.2 . . ?
C10 C9 C8 109.6(2) . . ?
C10 C9 H8 125.2 . . ?
C9 C10 H9 123.6 . . ?
C9 C10 C11 112.9(2) . . ?
C11 C10 H9 123.6 . . ?
N1 C11 C7 119.24(19) . . ?
N1 C11 C10 113.35(19) . . ?
N1 C11 H10 106.9 . . ?
C7 C11 H10 106.9 . . ?
C10 C11 C7 102.70(19) . . ?
C10 C11 H10 106.9 . . ?
N1 C12 H11 109.9 . . ?
N1 C12 H12 109.9 . . ?
N1 C12 C13 108.80(19) . . ?
H11 C12 H12 108.3 . . ?
C13 C12 H11 109.9 . . ?
C13 C12 H12 109.9 . . ?
N2 C13 C12 110.44(19) . . ?
N2 C13 H13 109.6 . . ?
N2 C13 H14 109.6 . . ?
C12 C13 H13 109.6 . . ?
C12 C13 H14 109.6 . . ?
H13 C13 H14 108.1 . . ?
N2 C14 H19 109.4 . . ?
N2 C14 H20 109.4 . . ?
N2 C14 C15 111.21(19) . . ?
H19 C14 H20 108.0 . . ?
C15 C14 H19 109.4 . . ?
C15 C14 H20 109.4 . . ?
N1 C15 C14 109.0(2) . . ?
N1 C15 H21 109.9 . . ?
N1 C15 H22 109.9 . . ?
C14 C15 H21 109.9 . . ?
C14 C15 H22 109.9 . . ?
H21 C15 H22 108.3 . . ?
N2 C16 H16 109.5 . . ?
N2 C16 H17 109.5 . . ?
N2 C16 H18 109.5 . . ?
H16 C16 H17 109.5 . . ?
H16 C16 H18 109.5 . . ?
H17 C16 H18 109.5 . . ?

loop_
_geom_bond_atom_site_label_1
_geom_bond_atom_site_label_2
_geom_bond_distance
_geom_bond_site_symmetry_2
_geom_bond_publ_flag
Cl1 C26 1.748(3) . ?
Cl2 C26 1.756(3) . ?
Cl3 C26 1.757(3) . ?
C26 H26 0.9800 . ?
O1 C3 1.429(3) . ?
O1 C4 1.383(3) . ?
O2 C3 1.443(3) . ?
O2 C5 1.380(3) . ?
O3 C5 1.250(3) . ?
O4 C4 1.229(3) . ?
O5 C8 1.216(3) . ?
N1 C11 1.459(3) . ?
N1 C12 1.457(3) . ?
N1 C15 1.458(3) . ?
N2 C13 1.495(3) . ?
N2 C14 1.492(3) . ?
N2 C16 1.484(3) . ?
N2 H15 0.91(3) . ?
C1 H1 0.9600 . ?
C1 H2 0.9600 . ?
C1 H3 0.9600 . ?
C1 C3 1.505(3) . ?
C2 H4 0.9600 . ?
C2 H5 0.9600 . ?
C2 H6 0.9600 . ?
C2 C3 1.509(3) . ?
C4 C6 1.410(3) . ?
C5 C6 1.393(3) . ?
C6 C7 1.492(3) . ?
C7 H7 0.9800 . ?
C7 C8 1.530(3) . ?
C7 C11 1.561(3) . ?
C8 C9 1.477(3) . ?
C9 H8 0.9300 . ?
C9 C10 1.329(4) . ?
C10 H9 0.9300 . ?
C10 C11 1.510(3) . ?
C11 H10 0.9800 . ?
C12 H11 0.9700 . ?
C12 H12 0.9700 . ?
C12 C13 1.511(3) . ?
C13 H13 0.9700 . ?
C13 H14 0.9700 . ?
C14 H19 0.9700 . ?
C14 H20 0.9700 . ?
C14 C15 1.522(3) . ?
C15 H21 0.9700 . ?
C15 H22 0.9700 . ?
C16 H16 0.9600 . ?
C16 H17 0.9600 . ?
C16 H18 0.9600 . ?

loop_
_geom_torsion_atom_site_label_1
_geom_torsion_atom_site_label_2
_geom_torsion_atom_site_label_3
_geom_torsion_atom_site_label_4
_geom_torsion
_geom_torsion_site_symmetry_1
_geom_torsion_site_symmetry_2
_geom_torsion_site_symmetry_3
_geom_torsion_site_symmetry_4
_geom_torsion_publ_flag
O1 C4 C6 C5 -6.1(3) . . . . ?
O1 C4 C6 C7 176.66(19) . . . . ?
O2 C5 C6 C4 6.3(3) . . . . ?
O2 C5 C6 C7 -176.5(2) . . . . ?
O3 C5 C6 C4 -172.0(2) . . . . ?
O3 C5 C6 C7 5.3(4) . . . . ?
O4 C4 C6 C5 171.2(2) . . . . ?
O4 C4 C6 C7 -6.0(4) . . . . ?
O5 C8 C9 C10 168.5(3) . . . . ?
N1 C12 C13 N2 -59.8(3) . . . . ?
N2 C14 C15 N1 57.0(3) . . . . ?
C3 O1 C4 O4 159.1(2) . . . . ?
C3 O1 C4 C6 -23.3(3) . . . . ?
C3 O2 C5 O3 -159.0(2) . . . . ?
C3 O2 C5 C6 22.5(3) . . . . ?
C4 O1 C3 O2 50.0(3) . . . . ?
C4 O1 C3 C1 165.2(2) . . . . ?
C4 O1 C3 C2 -72.2(2) . . . . ?
C4 C6 C7 C8 -66.1(3) . . . . ?
C4 C6 C7 C11 56.1(3) . . . . ?
C5 O2 C3 O1 -49.3(3) . . . . ?
C5 O2 C3 C1 -164.7(2) . . . . ?
C5 O2 C3 C2 72.6(2) . . . . ?
C5 C6 C7 C8 116.7(2) . . . . ?
C5 C6 C7 C11 -121.2(2) . . . . ?
C6 C7 C8 O5 -28.7(3) . . . . ?
C6 C7 C8 C9 151.7(2) . . . . ?
C6 C7 C11 N1 84.1(3) . . . . ?
C6 C7 C11 C10 -149.7(2) . . . . ?
C7 C8 C9 C10 -11.9(3) . . . . ?
C8 C7 C11 N1 -147.9(2) . . . . ?
C8 C7 C11 C10 -21.6(2) . . . . ?
C8 C9 C10 C11 -3.2(3) . . . . ?
C9 C10 C11 N1 146.3(2) . . . . ?
C9 C10 C11 C7 16.3(3) . . . . ?
C11 N1 C12 C13 -163.48(19) . . . . ?
C11 N1 C15 C14 167.20(18) . . . . ?
C11 C7 C8 O5 -159.5(2) . . . . ?
C11 C7 C8 C9 20.9(2) . . . . ?
C12 N1 C11 C7 -71.2(3) . . . . ?
C12 N1 C11 C10 167.8(2) . . . . ?
C12 N1 C15 C14 -64.7(2) . . . . ?
C13 N2 C14 C15 -50.8(3) . . . . ?
C14 N2 C13 C12 52.1(3) . . . . ?
C15 N1 C11 C7 54.8(3) . . . . ?
C15 N1 C11 C10 -66.3(3) . . . . ?
C15 N1 C12 C13 66.5(2) . . . . ?
C16 N2 C13 C12 176.5(2) . . . . ?
C16 N2 C14 C15 -175.8(2) . . . . ?
